data_4084511
loop_
_publ_author_name
'Liu, Dongling'
'Wang, Yongli'
'Pi, Chengfu'
'Zheng, Wenjun'

_publ_section_title
;
 Synthesis and Structural Characterization of Homoleptic
 1,2,4-Diazaphospholide Alkaline Earth Metal Complexes
;
_journal_issue 21
_journal_name_full Organometallics
_journal_page_first 6013
_journal_paper_doi 10.1021/om500621s
_journal_volume 33
_journal_year 2014
_chemical_formula_sum 'C40 H72 Mg2 N8 P4'
_chemical_formula_weight 837.56
_chemical_name_systematic
; 
 ? 
;
_space_group_IT_number 14
_symmetry_cell_setting monoclinic
_symmetry_space_group_name_Hall '-P 2ybc'
_symmetry_space_group_name_H-M 'P 1 21/c 1'
_atom_sites_solution_hydrogens geom
_atom_sites_solution_primary direct
_atom_sites_solution_secondary difmap
_audit_creation_method SHELXL-97
_cell_angle_alpha 90.00
_cell_angle_beta 93.840(7)
_cell_angle_gamma 90.00
_cell_formula_units_Z 2
_cell_length_a 10.208(5)
_cell_length_b 12.886(6)
_cell_length_c 19.110(10)
_cell_measurement_reflns_used 879
_cell_measurement_temperature 293(2)
_cell_measurement_theta_max 24.400
_cell_measurement_theta_min 2.711
_cell_volume 2508(2)
_computing_cell_refinement 'Bruker SMART'
_computing_data_collection 'Bruker SMART'
_computing_data_reduction 'Bruker SHELXTL'
_computing_molecular_graphics 'Bruker SHELXTL'
_computing_publication_material 'Bruker SHELXTL'
_computing_structure_refinement 'SHELXL-97 (Sheldrick, 1997)'
_computing_structure_solution 'SHELXS-97 (Sheldrick, 1990)'
_diffrn_ambient_temperature 293(2)
_diffrn_measured_fraction_theta_full 0.996
_diffrn_measured_fraction_theta_max 0.996
_diffrn_measurement_device_type 'CCD area detector'
_diffrn_measurement_method 'phi and omega scans'
_diffrn_radiation_monochromator graphite
_diffrn_radiation_source 'fine-focus sealed tube'
_diffrn_radiation_type MoK\a
_diffrn_radiation_wavelength 0.71073
_diffrn_reflns_av_R_equivalents 0.0629
_diffrn_reflns_av_sigmaI/netI 0.0657
_diffrn_reflns_limit_h_max 12
_diffrn_reflns_limit_h_min -7
_diffrn_reflns_limit_k_max 14
_diffrn_reflns_limit_k_min -15
_diffrn_reflns_limit_l_max 23
_diffrn_reflns_limit_l_min -23
_diffrn_reflns_number 11140
_diffrn_reflns_theta_full 26.01
_diffrn_reflns_theta_max 26.01
_diffrn_reflns_theta_min 1.91
_exptl_absorpt_coefficient_mu 0.210
_exptl_absorpt_correction_T_max 0.9692
_exptl_absorpt_correction_T_min 0.9592
_exptl_absorpt_correction_type multi-scan
_exptl_absorpt_process_details sadabs
_exptl_crystal_colour colorless
_exptl_crystal_density_diffrn 1.109
_exptl_crystal_density_method 'not measured'
_exptl_crystal_description sheet
_exptl_crystal_F_000 904
_exptl_crystal_size_max 0.20
_exptl_crystal_size_mid 0.15
_exptl_crystal_size_min 0.15
_refine_diff_density_max 0.345
_refine_diff_density_min -0.222
_refine_diff_density_rms 0.058
_refine_ls_extinction_method none
_refine_ls_goodness_of_fit_ref 0.965
_refine_ls_hydrogen_treatment constr
_refine_ls_matrix_type full
_refine_ls_number_parameters 272
_refine_ls_number_reflns 4913
_refine_ls_number_restraints 6
_refine_ls_restrained_S_all 0.976
_refine_ls_R_factor_all 0.1011
_refine_ls_R_factor_gt 0.0636
_refine_ls_shift/su_max 0.001
_refine_ls_shift/su_mean 0.000
_refine_ls_structure_factor_coef Fsqd
_refine_ls_weighting_details 'calc w=1/[\s^2^(Fo^2^)+(0.1061P)^2^+0.0000P] where P=(Fo^2^+2Fc^2^)/3'
_refine_ls_weighting_scheme calc
_refine_ls_wR_factor_gt 0.1656
_refine_ls_wR_factor_ref 0.1852
_reflns_number_gt 2881
_reflns_number_total 4913
_reflns_threshold_expression >2sigma(I)
_cod_data_source_file om500621s_si_001.cif
_cod_data_source_block compound2
_cod_depositor_comments
;
The following automatic conversions were performed:

'_symmetry_cell_setting' value 'Monoclinic' changed to 'monoclinic'
according to
/home/saulius/struct/COD-crude-data--automatic-downloads/rss-feeds/ACS/lib/dictionaries/cif_core.dic
dictionary named 'cif_core.dic' version 2.4.2 from 2011-04-26.

Automatic conversion script
Id: cif_fix_values 2827 2014-09-09 07:05:25Z andrius 

 Adding full bibliography for 4084511--4084513.cif.
;
_cod_original_sg_symbol_H-M P2(1)/c
_cod_database_code 4084511

loop_
_symmetry_equiv_pos_as_xyz
'x, y, z'
'-x, y+1/2, -z+1/2'
'-x, -y, -z'
'x, -y-1/2, z-1/2'

loop_
_atom_site_label
_atom_site_type_symbol
_atom_site_fract_x
_atom_site_fract_y
_atom_site_fract_z
_atom_site_U_iso_or_equiv
_atom_site_adp_type
_atom_site_occupancy
_atom_site_symmetry_multiplicity
_atom_site_calc_flag
_atom_site_refinement_flags
_atom_site_disorder_assembly
_atom_site_disorder_group
Mg1 Mg 0.55764(9) 0.48919(7) 1.08585(5) 0.0478(3) Uani 1 1 d . . .
P1 P 0.81218(11) 0.32432(8) 0.93766(5) 0.0776(3) Uani 1 1 d . . .
P2 P 0.82104(10) 0.69031(7) 1.21850(5) 0.0742(3) Uani 1 1 d . . .
N1 N 0.6254(2) 0.39955(17) 1.00726(11) 0.0471(6) Uani 1 1 d . . .
N2 N 0.6272(2) 0.45949(18) 0.94700(12) 0.0485(6) Uani 1 1 d . . .
N3 N 0.6743(2) 0.60655(19) 1.11961(12) 0.0537(6) Uani 1 1 d . . .
N4 N 0.6717(3) 0.53833(19) 1.17554(13) 0.0580(6) Uani 1 1 d . . .
C1 C 0.7149(3) 0.3248(2) 1.00940(16) 0.0543(7) Uani 1 1 d . . .
C2 C 0.7218(3) 0.4305(2) 0.90647(15) 0.0537(7) Uani 1 1 d . . .
C3 C 0.7299(4) 0.2499(3) 1.06998(18) 0.0655(9) Uani 1 1 d . . .
C4 C 0.8560(4) 0.2747(4) 1.1134(2) 0.1057(15) Uani 1 1 d . . .
H4A H 0.9300 0.2590 1.0868 0.159 Uiso 1 1 calc R . .
H4B H 0.8605 0.2338 1.1555 0.159 Uiso 1 1 calc R . .
H4C H 0.8574 0.3470 1.1255 0.159 Uiso 1 1 calc R . .
C5 C 0.6152(4) 0.2583(3) 1.1169(2) 0.0849(12) Uani 1 1 d . . .
H5A H 0.6220 0.3220 1.1429 0.127 Uiso 1 1 calc R . .
H5B H 0.6174 0.2008 1.1488 0.127 Uiso 1 1 calc R . .
H5C H 0.5341 0.2574 1.0884 0.127 Uiso 1 1 calc R . .
C6 C 0.7342(6) 0.1397(3) 1.0417(3) 0.1214(19) Uani 1 1 d . . .
H6A H 0.6550 0.1256 1.0133 0.182 Uiso 1 1 calc R . .
H6B H 0.7420 0.0916 1.0801 0.182 Uiso 1 1 calc R . .
H6C H 0.8084 0.1323 1.0137 0.182 Uiso 1 1 calc R . .
C7 C 0.7453(3) 0.4895(3) 0.84004(17) 0.0652(9) Uani 1 1 d . . .
C8 C 0.6512(4) 0.5792(3) 0.8271(2) 0.0840(11) Uani 1 1 d . . .
H8A H 0.5634 0.5530 0.8193 0.126 Uiso 1 1 calc R . .
H8B H 0.6745 0.6173 0.7866 0.126 Uiso 1 1 calc R . .
H8C H 0.6560 0.6241 0.8673 0.126 Uiso 1 1 calc R . .
C9 C 0.8855(4) 0.5327(4) 0.8473(3) 0.1056(15) Uani 1 1 d . . .
H9A H 0.9014 0.5734 0.8067 0.158 Uiso 1 1 calc R . .
H9B H 0.9469 0.4762 0.8513 0.158 Uiso 1 1 calc R . .
H9C H 0.8958 0.5754 0.8885 0.158 Uiso 1 1 calc R . .
C10 C 0.7315(6) 0.4154(4) 0.7777(2) 0.1131(17) Uani 1 1 d . . .
H10A H 0.6460 0.3840 0.7756 0.170 Uiso 1 1 calc R . .
H10B H 0.7975 0.3624 0.7832 0.170 Uiso 1 1 calc R . .
H10C H 0.7422 0.4532 0.7352 0.170 Uiso 1 1 calc R . .
C11 C 0.7470(3) 0.6904(2) 1.13406(16) 0.0551(8) Uani 1 1 d . . .
C12 C 0.7429(3) 0.5715(3) 1.23174(16) 0.0599(8) Uani 1 1 d . A .
C13 C 0.7513(3) 0.7720(2) 1.0780(2) 0.0672(9) Uani 1 1 d . . .
C14 C 0.7802(6) 0.7223(3) 1.0092(2) 0.1088(16) Uani 1 1 d . . .
H14A H 0.8616 0.6850 1.0149 0.163 Uiso 1 1 calc R . .
H14B H 0.7867 0.7750 0.9742 0.163 Uiso 1 1 calc R . .
H14C H 0.7107 0.6751 0.9949 0.163 Uiso 1 1 calc R . .
C15 C 0.8600(4) 0.8500(3) 1.0978(3) 0.0949(13) Uani 1 1 d . . .
H15A H 0.8424 0.8831 1.1412 0.142 Uiso 1 1 calc R . .
H15B H 0.8631 0.9013 1.0615 0.142 Uiso 1 1 calc R . .
H15C H 0.9427 0.8145 1.1031 0.142 Uiso 1 1 calc R . .
C16 C 0.6202(5) 0.8277(4) 1.0720(3) 0.1214(19) Uani 1 1 d . . .
H16A H 0.5516 0.7787 1.0595 0.182 Uiso 1 1 calc R . .
H16B H 0.6215 0.8803 1.0365 0.182 Uiso 1 1 calc R . .
H16C H 0.6043 0.8592 1.1161 0.182 Uiso 1 1 calc R . .
C17 C 0.7487(4) 0.5109(3) 1.29935(18) 0.0747(10) Uani 1 1 d . . .
C18 C 0.7551(15) 0.3976(5) 1.2871(3) 0.164(5) Uani 0.774(9) 1 d PU A 1
H18A H 0.8202 0.3832 1.2543 0.246 Uiso 0.774(9) 1 calc PR A 1
H18B H 0.6711 0.3732 1.2683 0.246 Uiso 0.774(9) 1 calc PR A 1
H18C H 0.7783 0.3628 1.3306 0.246 Uiso 0.774(9) 1 calc PR A 1
C19 C 0.6330(7) 0.5454(7) 1.3412(3) 0.124(3) Uani 0.774(9) 1 d P A 1
H19A H 0.5525 0.5201 1.3186 0.187 Uiso 0.774(9) 1 calc PR A 1
H19B H 0.6305 0.6198 1.3431 0.187 Uiso 0.774(9) 1 calc PR A 1
H19C H 0.6438 0.5180 1.3879 0.187 Uiso 0.774(9) 1 calc PR A 1
C20 C 0.8735(6) 0.5420(6) 1.3456(3) 0.116(3) Uani 0.774(9) 1 d P A 1
H20A H 0.8760 0.5041 1.3889 0.175 Uiso 0.774(9) 1 calc PR A 1
H20B H 0.8714 0.6150 1.3552 0.175 Uiso 0.774(9) 1 calc PR A 1
H20C H 0.9502 0.5259 1.3212 0.175 Uiso 0.774(9) 1 calc PR A 1
C18' C 0.860(3) 0.442(2) 1.3024(15) 0.123(9) Uiso 0.226(9) 1 d P A 2
H18D H 0.9253 0.4660 1.3370 0.184 Uiso 0.226(9) 1 calc PR A 2
H18E H 0.8965 0.4394 1.2574 0.184 Uiso 0.226(9) 1 calc PR A 2
H18F H 0.8323 0.3732 1.3148 0.184 Uiso 0.226(9) 1 calc PR A 2
C19' C 0.632(3) 0.424(2) 1.2982(13) 0.111(8) Uiso 0.226(9) 1 d P A 2
H19D H 0.6396 0.3782 1.2591 0.166 Uiso 0.226(9) 1 calc PR A 2
H19E H 0.5480 0.4580 1.2938 0.166 Uiso 0.226(9) 1 calc PR A 2
H19F H 0.6392 0.3847 1.3410 0.166 Uiso 0.226(9) 1 calc PR A 2
C20' C 0.750(4) 0.573(3) 1.3595(15) 0.152(12) Uiso 0.226(9) 1 d P A 2
H20D H 0.8040 0.5408 1.3965 0.227 Uiso 0.226(9) 1 calc PR A 2
H20E H 0.6624 0.5806 1.3738 0.227 Uiso 0.226(9) 1 calc PR A 2
H20F H 0.7854 0.6400 1.3494 0.227 Uiso 0.226(9) 1 calc PR A 2

loop_
_atom_site_aniso_label
_atom_site_aniso_U_11
_atom_site_aniso_U_22
_atom_site_aniso_U_33
_atom_site_aniso_U_23
_atom_site_aniso_U_13
_atom_site_aniso_U_12
Mg1 0.0475(6) 0.0423(5) 0.0533(5) -0.0015(4) 0.0004(4) 0.0000(4)
P1 0.0723(7) 0.0809(7) 0.0816(6) 0.0032(5) 0.0201(5) 0.0303(5)
P2 0.0733(7) 0.0635(6) 0.0824(6) -0.0199(5) -0.0195(5) 0.0000(5)
N1 0.0450(13) 0.0404(12) 0.0557(13) -0.0019(11) 0.0007(10) -0.0014(11)
N2 0.0480(14) 0.0409(12) 0.0565(13) -0.0034(11) 0.0033(11) 0.0002(11)
N3 0.0550(15) 0.0458(13) 0.0594(14) -0.0010(12) -0.0022(12) -0.0006(12)
N4 0.0599(16) 0.0526(14) 0.0607(14) -0.0025(13) -0.0018(12) 0.0022(13)
C1 0.0482(18) 0.0452(16) 0.0683(18) -0.0060(14) -0.0045(14) 0.0035(14)
C2 0.0480(17) 0.0554(17) 0.0584(16) -0.0107(14) 0.0093(14) -0.0026(14)
C3 0.065(2) 0.0541(18) 0.076(2) 0.0051(16) -0.0017(17) 0.0072(16)
C4 0.069(3) 0.144(4) 0.102(3) 0.034(3) -0.010(2) 0.006(3)
C5 0.079(3) 0.083(3) 0.092(3) 0.031(2) 0.005(2) 0.004(2)
C6 0.188(6) 0.052(2) 0.121(4) 0.002(2) -0.007(4) 0.029(3)
C7 0.063(2) 0.068(2) 0.0661(19) -0.0010(16) 0.0160(16) -0.0029(18)
C8 0.085(3) 0.083(3) 0.086(2) 0.026(2) 0.017(2) -0.001(2)
C9 0.071(3) 0.126(4) 0.122(3) 0.025(3) 0.024(2) -0.018(3)
C10 0.178(5) 0.095(3) 0.069(2) -0.011(2) 0.026(3) -0.005(3)
C11 0.0471(17) 0.0449(16) 0.0720(19) -0.0135(14) -0.0050(14) 0.0043(14)
C12 0.0553(19) 0.0620(19) 0.0611(17) -0.0146(15) -0.0057(14) 0.0141(16)
C13 0.059(2) 0.0473(18) 0.093(2) 0.0009(17) -0.0080(18) -0.0073(16)
C14 0.157(5) 0.082(3) 0.087(3) 0.012(2) 0.007(3) -0.032(3)
C15 0.084(3) 0.060(2) 0.139(4) 0.004(2) -0.007(3) -0.019(2)
C16 0.077(3) 0.090(3) 0.192(5) 0.051(3) -0.024(3) 0.006(3)
C17 0.077(3) 0.084(3) 0.0615(19) -0.0062(18) -0.0039(17) 0.014(2)
C18 0.331(14) 0.078(4) 0.075(4) 0.012(3) -0.038(6) 0.007(7)
C19 0.096(5) 0.195(8) 0.083(4) 0.033(5) 0.018(3) 0.022(5)
C20 0.095(5) 0.158(7) 0.091(4) 0.022(4) -0.034(3) -0.002(4)

loop_
_atom_type_symbol
_atom_type_description
_atom_type_scat_dispersion_real
_atom_type_scat_dispersion_imag
_atom_type_scat_source
C C 0.0033 0.0016 'International Tables Vol C Tables 4.2.6.8 and 6.1.1.4'
H H 0.0000 0.0000 'International Tables Vol C Tables 4.2.6.8 and 6.1.1.4'
N N 0.0061 0.0033 'International Tables Vol C Tables 4.2.6.8 and 6.1.1.4'
P P 0.1023 0.0942 'International Tables Vol C Tables 4.2.6.8 and 6.1.1.4'
Mg Mg 0.0486 0.0363 'International Tables Vol C Tables 4.2.6.8 and 6.1.1.4'

loop_
_geom_angle_atom_site_label_1
_geom_angle_atom_site_label_2
_geom_angle_atom_site_label_3
_geom_angle
_geom_angle_site_symmetry_1
_geom_angle_site_symmetry_3
N3 Mg1 N1 116.00(11) . .
N3 Mg1 N2 111.63(11) . 3_667
N1 Mg1 N2 107.75(10) . 3_667
N3 Mg1 N4 39.32(10) . .
N1 Mg1 N4 124.79(11) . .
N2 Mg1 N4 126.72(11) 3_667 .
N3 Mg1 Mg1 113.94(8) . 3_667
N1 Mg1 Mg1 56.97(7) . 3_667
N2 Mg1 Mg1 55.38(7) 3_667 3_667
N4 Mg1 Mg1 153.19(9) . 3_667
C2 P1 C1 87.12(14) . .
C11 P2 C12 87.74(15) . .
C1 N1 N2 112.5(2) . .
C1 N1 Mg1 130.7(2) . .
N2 N1 Mg1 108.55(16) . .
C2 N2 N1 112.2(2) . .
C2 N2 Mg1 126.8(2) . 3_667
N1 N2 Mg1 111.64(17) . 3_667
C11 N3 N4 113.3(2) . .
C11 N3 Mg1 172.5(2) . .
N4 N3 Mg1 74.21(15) . .
C12 N4 N3 112.5(3) . .
C12 N4 Mg1 178.7(2) . .
N3 N4 Mg1 66.47(14) . .
N1 C1 C3 121.5(3) . .
N1 C1 P1 113.9(2) . .
C3 C1 P1 124.6(2) . .
N2 C2 C7 120.6(3) . .
N2 C2 P1 114.3(2) . .
C7 C2 P1 125.1(2) . .
C1 C3 C4 108.9(3) . .
C1 C3 C6 109.2(3) . .
C4 C3 C6 110.3(4) . .
C1 C3 C5 111.3(3) . .
C4 C3 C5 108.7(3) . .
C6 C3 C5 108.5(4) . .
C3 C4 H4A 109.5 . .
C3 C4 H4B 109.5 . .
H4A C4 H4B 109.5 . .
C3 C4 H4C 109.5 . .
H4A C4 H4C 109.5 . .
H4B C4 H4C 109.5 . .
C3 C5 H5A 109.5 . .
C3 C5 H5B 109.5 . .
H5A C5 H5B 109.5 . .
C3 C5 H5C 109.5 . .
H5A C5 H5C 109.5 . .
H5B C5 H5C 109.5 . .
C3 C6 H6A 109.5 . .
C3 C6 H6B 109.5 . .
H6A C6 H6B 109.5 . .
C3 C6 H6C 109.5 . .
H6A C6 H6C 109.5 . .
H6B C6 H6C 109.5 . .
C8 C7 C2 112.7(3) . .
C8 C7 C10 109.1(3) . .
C2 C7 C10 109.2(3) . .
C8 C7 C9 108.5(3) . .
C2 C7 C9 107.8(3) . .
C10 C7 C9 109.6(4) . .
C7 C8 H8A 109.5 . .
C7 C8 H8B 109.5 . .
H8A C8 H8B 109.5 . .
C7 C8 H8C 109.5 . .
H8A C8 H8C 109.5 . .
H8B C8 H8C 109.5 . .
C7 C9 H9A 109.5 . .
C7 C9 H9B 109.5 . .
H9A C9 H9B 109.5 . .
C7 C9 H9C 109.5 . .
H9A C9 H9C 109.5 . .
H9B C9 H9C 109.5 . .
C7 C10 H10A 109.5 . .
C7 C10 H10B 109.5 . .
H10A C10 H10B 109.5 . .
C7 C10 H10C 109.5 . .
H10A C10 H10C 109.5 . .
H10B C10 H10C 109.5 . .
N3 C11 C13 117.6(3) . .
N3 C11 P2 113.3(2) . .
C13 C11 P2 129.1(2) . .
N4 C12 C17 121.0(3) . .
N4 C12 P2 113.2(2) . .
C17 C12 P2 125.7(3) . .
C11 C13 C14 109.9(3) . .
C11 C13 C16 108.4(3) . .
C14 C13 C16 111.0(4) . .
C11 C13 C15 109.8(3) . .
C14 C13 C15 108.4(4) . .
C16 C13 C15 109.3(3) . .
C13 C14 H14A 109.5 . .
C13 C14 H14B 109.5 . .
H14A C14 H14B 109.5 . .
C13 C14 H14C 109.5 . .
H14A C14 H14C 109.5 . .
H14B C14 H14C 109.5 . .
C13 C15 H15A 109.5 . .
C13 C15 H15B 109.5 . .
H15A C15 H15B 109.5 . .
C13 C15 H15C 109.5 . .
H15A C15 H15C 109.5 . .
H15B C15 H15C 109.5 . .
C13 C16 H16A 109.5 . .
C13 C16 H16B 109.5 . .
H16A C16 H16B 109.5 . .
C13 C16 H16C 109.5 . .
H16A C16 H16C 109.5 . .
H16B C16 H16C 109.5 . .
C20' C17 C18' 111(2) . .
C20' C17 C18 134.1(14) . .
C18' C17 C18 49.7(12) . .
C20' C17 C12 113.9(14) . .
C18' C17 C12 109.9(11) . .
C18 C17 C12 112.0(3) . .
C20' C17 C19 51.2(16) . .
C18' C17 C19 142.1(11) . .
C18 C17 C19 114.3(7) . .
C12 C17 C19 108.0(4) . .
C20' C17 C20 54.7(16) . .
C18' C17 C20 61.5(13) . .
C18 C17 C20 107.5(6) . .
C12 C17 C20 109.7(4) . .
C19 C17 C20 105.0(4) . .
C20' C17 C19' 111.8(18) . .
C18' C17 C19' 98.5(15) . .
C18 C17 C19' 50.4(9) . .
C12 C17 C19' 110.9(9) . .
C19 C17 C19' 67.7(10) . .
C20 C17 C19' 139.0(10) . .
C17 C18 H18A 109.5 . .
C17 C18 H18B 109.5 . .
C17 C18 H18C 109.5 . .
C17 C19 H19A 109.5 . .
C17 C19 H19B 109.5 . .
C17 C19 H19C 109.5 . .
C17 C20 H20A 109.5 . .
C17 C20 H20B 109.5 . .
C17 C20 H20C 109.5 . .
C17 C18' H18D 109.5 . .
C17 C18' H18E 109.5 . .
H18D C18' H18E 109.5 . .
C17 C18' H18F 109.5 . .
H18D C18' H18F 109.5 . .
H18E C18' H18F 109.5 . .
C17 C19' H19D 109.5 . .
C17 C19' H19E 109.5 . .
H19D C19' H19E 109.5 . .
C17 C19' H19F 109.5 . .
H19D C19' H19F 109.5 . .
H19E C19' H19F 109.5 . .
C17 C20' H20D 109.5 . .
C17 C20' H20E 109.5 . .
H20D C20' H20E 109.5 . .
C17 C20' H20F 109.5 . .
H20D C20' H20F 109.5 . .
H20E C20' H20F 109.5 . .

loop_
_geom_bond_atom_site_label_1
_geom_bond_atom_site_label_2
_geom_bond_distance
_geom_bond_site_symmetry_2
Mg1 N3 2.005(3) .
Mg1 N1 2.051(2) .
Mg1 N2 2.058(3) 3_667
Mg1 N4 2.104(3) .
Mg1 Mg1 3.422(2) 3_667
P1 C2 1.734(3) .
P1 C1 1.746(3) .
P2 C11 1.736(3) .
P2 C12 1.753(4) .
N1 C1 1.327(4) .
N1 N2 1.388(3) .
N2 C2 1.331(4) .
N2 Mg1 2.058(3) 3_667
N3 C11 1.329(4) .
N3 N4 1.386(3) .
N4 C12 1.327(4) .
C1 C3 1.507(5) .
C2 C7 1.512(4) .
C3 C4 1.519(6) .
C3 C6 1.522(5) .
C3 C5 1.525(5) .
C4 H4A 0.9600 .
C4 H4B 0.9600 .
C4 H4C 0.9600 .
C5 H5A 0.9600 .
C5 H5B 0.9600 .
C5 H5C 0.9600 .
C6 H6A 0.9600 .
C6 H6B 0.9600 .
C6 H6C 0.9600 .
C7 C8 1.512(5) .
C7 C10 1.526(5) .
C7 C9 1.533(6) .
C8 H8A 0.9600 .
C8 H8B 0.9600 .
C8 H8C 0.9600 .
C9 H9A 0.9600 .
C9 H9B 0.9600 .
C9 H9C 0.9600 .
C10 H10A 0.9600 .
C10 H10B 0.9600 .
C10 H10C 0.9600 .
C11 C13 1.505(5) .
C12 C17 1.507(5) .
C13 C14 1.508(5) .
C13 C16 1.516(6) .
C13 C15 1.525(5) .
C14 H14A 0.9600 .
C14 H14B 0.9600 .
C14 H14C 0.9600 .
C15 H15A 0.9600 .
C15 H15B 0.9600 .
C15 H15C 0.9600 .
C16 H16A 0.9600 .
C16 H16B 0.9600 .
C16 H16C 0.9600 .
C17 C20' 1.40(3) .
C17 C18' 1.44(3) .
C17 C18 1.481(8) .
C17 C19 1.535(7) .
C17 C20 1.553(7) .
C17 C19' 1.64(2) .
C18 H18A 0.9600 .
C18 H18B 0.9600 .
C18 H18C 0.9600 .
C19 H19A 0.9600 .
C19 H19B 0.9600 .
C19 H19C 0.9600 .
C20 H20A 0.9600 .
C20 H20B 0.9600 .
C20 H20C 0.9600 .
C18' H18D 0.9600 .
C18' H18E 0.9600 .
C18' H18F 0.9600 .
C19' H19D 0.9600 .
C19' H19E 0.9600 .
C19' H19F 0.9600 .
C20' H20D 0.9600 .
C20' H20E 0.9600 .
C20' H20F 0.9600 .
